data_1537007
loop_
_publ_author_name
'Reiser, S.'
'Brunklaus, G.'
'Hong, J.H.'
'Chan, J.C.C.'
'Pfitzner, A.'
'Eckert, H.'

_publ_section_title
;
 (Cu I)3 P4 S4: preparation, structural and NMR spectroscopic
 characterization of a copper(I) halide adduct with beta- (P4 S4)
;
_journal_name_full 'Chemistry - A European Journal'
_journal_page_first 4228
_journal_page_last 4233
_journal_volume 8
_journal_year 2002
_chemical_formula_sum 'Cu3 I3 P4 S4'
_chemical_name_systematic '(Cu I)3 (P4 S4)'
_space_group_IT_number 185
_symmetry_space_group_name_Hall 'P 6c -2'
_symmetry_space_group_name_H-M 'P 63 c m'
_cell_angle_alpha 90
_cell_angle_beta 90
_cell_angle_gamma 120
_cell_formula_units_Z 6
_cell_length_a 19.082
_cell_length_b 19.082
_cell_length_c 6.691
_cell_volume 2109.937
_citation_journal_id_ASTM CEUJED
_cod_data_source_file Reiser_CEUJED_2002_674.cif
_cod_data_source_block Cu3I3P4S4
_cod_database_code 1537007

loop_
_symmetry_equiv_pos_as_xyz
x,y,z
x-y,x,z+1/2
-y,x-y,z
-x,-y,z+1/2
-x+y,-x,z
y,-x+y,z+1/2
y,x,z
-x+y,y,z+1/2
-x,-x+y,z
-y,-x,z+1/2
x-y,-y,z
x,x-y,z+1/2

loop_
_atom_site_label
_atom_site_type_symbol
_atom_site_fract_x
_atom_site_fract_y
_atom_site_fract_z
_atom_site_occupancy
_atom_site_U_iso_or_equiv
P1 P 0.33631 0.42757 0.0725 1 0.0
I2 I-1 0.1986 0.53194 0.08692 1 0.0
I1 I-1 0.13279 0.13279 0.70708 1 0.0
Cu1 Cu+1 0.12585 0.12585 0.3159 1 0.0
S3 S 0.41056 0.41056 -0.1338 1 0.0
S1 S 0.30521 0.30521 0.4649 1 0.0
P3 P 0.40082 0.40082 0.3173 1 0.0
S2 S 0.22096 0.32404 0.064 1 0.0
Cu2 Cu+1 0.3332 0.53916 -0.0155 1 0.0
P2 P 0.23724 0.23724 0.2182 1 0.0
